data_1516745
loop_
_publ_author_name
'Liu, Yuanhong'
'Gao, Hongjun'

_publ_section_title
;
 New zirconium-mediated approach toward regio- and stereocontrolled
 synthesis of trans-enediynes.
;
_journal_issue 2
_journal_name_full 'Organic letters'
_journal_page_first 309
_journal_page_last 311
_journal_paper_doi 10.1021/ol052706+
_journal_volume 8
_journal_year 2006
_chemical_formula_sum 'C38 H42 O2 Si2'
_chemical_formula_weight 586.90
_chemical_name_systematic
; 
 ? 
;
_space_group_IT_number 14
_symmetry_cell_setting monoclinic
_symmetry_space_group_name_Hall '-P 2ybc'
_symmetry_space_group_name_H-M 'P 1 21/c 1'
_atom_sites_solution_hydrogens geom
_atom_sites_solution_primary direct
_atom_sites_solution_secondary difmap
_audit_creation_method SHELXL-97
_cell_angle_alpha 90.00
_cell_angle_beta 107.840(2)
_cell_angle_gamma 90.00
_cell_formula_units_Z 2
_cell_length_a 19.596(2)
_cell_length_b 7.5959(9)
_cell_length_c 12.4831(14)
_cell_measurement_reflns_used 2095
_cell_measurement_temperature 293(2)
_cell_measurement_theta_max 47.580
_cell_measurement_theta_min 6.366
_cell_volume 1768.8(3)
_computing_cell_refinement 'Bruker SMART'
_computing_data_collection 'Bruker SMART'
_computing_data_reduction 'Bruker SHELXTL'
_computing_molecular_graphics 'Bruker SHELXTL'
_computing_publication_material 'Bruker SHELXTL'
_computing_structure_refinement 'SHELXL-97 (Sheldrick, 1997)'
_computing_structure_solution 'SHELXS-97 (Sheldrick, 1990)'
_diffrn_ambient_temperature 293(2)
_diffrn_measured_fraction_theta_full 0.996
_diffrn_measured_fraction_theta_max 0.996
_diffrn_measurement_device_type 'CCD area detector'
_diffrn_measurement_method 'phi and omega scans'
_diffrn_radiation_monochromator graphite
_diffrn_radiation_source 'fine-focus sealed tube'
_diffrn_radiation_type MoK\a
_diffrn_radiation_wavelength 0.71073
_diffrn_reflns_av_R_equivalents 0.0788
_diffrn_reflns_av_sigmaI/netI 0.0744
_diffrn_reflns_limit_h_max 25
_diffrn_reflns_limit_h_min -20
_diffrn_reflns_limit_k_max 8
_diffrn_reflns_limit_k_min -9
_diffrn_reflns_limit_l_max 13
_diffrn_reflns_limit_l_min -15
_diffrn_reflns_number 10070
_diffrn_reflns_theta_full 27.00
_diffrn_reflns_theta_max 27.00
_diffrn_reflns_theta_min 2.18
_exptl_absorpt_coefficient_mu 0.130
_exptl_absorpt_correction_T_max 1.00000
_exptl_absorpt_correction_T_min 0.75279
_exptl_absorpt_correction_type empirical
_exptl_crystal_colour green
_exptl_crystal_density_diffrn 1.102
_exptl_crystal_density_method 'not measured'
_exptl_crystal_F_000 628
_exptl_crystal_size_max 0.475
_exptl_crystal_size_mid 0.368
_exptl_crystal_size_min 0.202
_refine_diff_density_max 0.172
_refine_diff_density_min -0.205
_refine_diff_density_rms 0.037
_refine_ls_extinction_method none
_refine_ls_goodness_of_fit_ref 0.888
_refine_ls_hydrogen_treatment mixed
_refine_ls_matrix_type full
_refine_ls_number_parameters 214
_refine_ls_number_reflns 3840
_refine_ls_number_restraints 0
_refine_ls_restrained_S_all 0.888
_refine_ls_R_factor_all 0.0748
_refine_ls_R_factor_gt 0.0470
_refine_ls_shift/su_max 0.001
_refine_ls_shift/su_mean 0.000
_refine_ls_structure_factor_coef Fsqd
_refine_ls_weighting_details 'calc w=1/[\s^2^(Fo^2^)+(0.0442P)^2^+0.0000P] where P=(Fo^2^+2Fc^2^)/3'
_refine_ls_weighting_scheme calc
_refine_ls_wR_factor_gt 0.1040
_refine_ls_wR_factor_ref 0.1120
_reflns_number_gt 2305
_reflns_number_total 3840
_reflns_threshold_expression >2sigma(I)
_cod_data_source_file ol052706%2Bsi20051108_090801.cif
_cod_data_source_block cd25296
_cod_depositor_comments
;
The following automatic conversions were performed:

'_symmetry_cell_setting' value 'Monoclinic' changed to 'monoclinic'
according to
/usr/data/users/saulius/automatic-downloads/retrospective/ACS/lib/dictionaries/cif_core.dic
dictionary named 'cif_core.dic' version 2.4.2 from 2011-04-26.

Automatic conversion script
Id: cif_fix_values 2281 2013-09-26 08:29:07Z andrius 
;
_cod_original_cell_volume 1768.7(3)
_cod_original_sg_symbol_H-M P2(1)/c
_cod_database_code 1516745

loop_
_symmetry_equiv_pos_as_xyz
'x, y, z'
'-x, y+1/2, -z+1/2'
'-x, -y, -z'
'x, -y-1/2, z-1/2'

loop_
_atom_site_label
_atom_site_type_symbol
_atom_site_fract_x
_atom_site_fract_y
_atom_site_fract_z
_atom_site_U_iso_or_equiv
_atom_site_adp_type
_atom_site_occupancy
_atom_site_symmetry_multiplicity
_atom_site_calc_flag
_atom_site_refinement_flags
Si Si 0.72353(3) 0.66878(7) 1.03108(5) 0.05309(19) Uani 1 1 d .
O1 O 0.99498(7) 0.34162(18) 0.59556(12) 0.0685(4) Uani 1 1 d .
C1 C 0.52707(9) 0.4843(2) 0.97713(16) 0.0524(5) Uani 1 1 d .
C2 C 0.57561(9) 0.4570(2) 0.94006(17) 0.0521(5) Uani 1 1 d .
C3 C 0.62867(9) 0.4141(2) 0.88785(15) 0.0483(4) Uani 1 1 d .
C4 C 0.69484(9) 0.4887(2) 0.92126(14) 0.0456(4) Uani 1 1 d .
C5 C 0.74475(9) 0.4438(2) 0.86295(15) 0.0477(4) Uani 1 1 d .
C6 C 0.78931(9) 0.4173(2) 0.81752(15) 0.0501(4) Uani 1 1 d .
C7 C 0.84318(9) 0.3917(2) 0.76368(15) 0.0449(4) Uani 1 1 d .
C8 C 0.91296(9) 0.4482(2) 0.81477(16) 0.0545(5) Uani 1 1 d .
H8 H 0.9248 0.4977 0.8863 0.065 Uiso 1 1 calc R
C9 C 0.96517(9) 0.4327(2) 0.76234(16) 0.0561(5) Uani 1 1 d .
H9 H 1.0116 0.4711 0.7984 0.067 Uiso 1 1 calc R
C10 C 0.94828(9) 0.3603(2) 0.65622(16) 0.0496(4) Uani 1 1 d .
C11 C 0.87938(9) 0.3007(2) 0.60481(16) 0.0544(5) Uani 1 1 d .
H11 H 0.8680 0.2494 0.5339 0.065 Uiso 1 1 calc R
C12 C 0.82776(9) 0.3164(2) 0.65693(16) 0.0529(5) Uani 1 1 d .
H12 H 0.7816 0.2762 0.6207 0.063 Uiso 1 1 calc R
C13 C 0.60331(11) 0.2914(3) 0.7880(2) 0.0628(6) Uani 1 1 d .
C14 C 0.56274(14) 0.3825(4) 0.6821(2) 0.0889(8) Uani 1 1 d .
C15 C 0.55343(16) 0.5470(5) 0.6635(3) 0.1001(9) Uani 1 1 d .
C16 C 1.06333(10) 0.4224(3) 0.6377(2) 0.0838(7) Uani 1 1 d .
H16A H 1.0574 0.5448 0.6518 0.116 Uiso 1 1 calc R
H16B H 1.0887 0.4112 0.5833 0.116 Uiso 1 1 calc R
H16C H 1.0901 0.3659 0.7065 0.116 Uiso 1 1 calc R
C17 C 0.66959(11) 0.8673(3) 0.9730(2) 0.0795(6) Uani 1 1 d .
H17A H 0.6195 0.8394 0.9542 0.119 Uiso 1 1 calc R
H17B H 0.6803 0.9055 0.9067 0.119 Uiso 1 1 calc R
H17C H 0.6810 0.9596 1.0282 0.119 Uiso 1 1 calc R
C18 C 0.81966(10) 0.7111(3) 1.05009(19) 0.0774(6) Uani 1 1 d .
H18A H 0.8364 0.8039 1.1040 0.116 Uiso 1 1 calc R
H18B H 0.8256 0.7454 0.9794 0.116 Uiso 1 1 calc R
H18C H 0.8468 0.6061 1.0767 0.116 Uiso 1 1 calc R
C19 C 0.71140(12) 0.6034(3) 1.16737(17) 0.0792(6) Uani 1 1 d .
H19A H 0.7403 0.5018 1.1963 0.119 Uiso 1 1 calc R
H19B H 0.6619 0.5758 1.1563 0.119 Uiso 1 1 calc R
H19C H 0.7257 0.6986 1.2200 0.119 Uiso 1 1 calc R
H13B H 0.5742(10) 0.196(3) 0.8078(16) 0.079(6) Uiso 1 1 d .
H13A H 0.6426(9) 0.238(2) 0.7812(15) 0.064(6) Uiso 1 1 d .
H15 H 0.5229(16) 0.598(4) 0.581(3) 0.108(12) Uiso 1 1 d .
H16 H 0.5735(11) 0.626(3) 0.723(2) 0.097(9) Uiso 1 1 d .
H14 H 0.5425(14) 0.305(4) 0.617(3) 0.109(12) Uiso 1 1 d .

loop_
_atom_site_aniso_label
_atom_site_aniso_U_11
_atom_site_aniso_U_22
_atom_site_aniso_U_33
_atom_site_aniso_U_23
_atom_site_aniso_U_13
_atom_site_aniso_U_12
Si 0.0544(3) 0.0562(3) 0.0522(3) -0.0020(3) 0.0214(3) 0.0012(2)
O1 0.0639(8) 0.0824(10) 0.0738(10) -0.0001(7) 0.0425(8) 0.0087(7)
C1 0.0462(11) 0.0514(11) 0.0649(13) 0.0019(9) 0.0250(10) -0.0017(8)
C2 0.0468(10) 0.0483(10) 0.0658(13) 0.0009(9) 0.0240(10) -0.0020(8)
C3 0.0456(10) 0.0459(10) 0.0590(12) 0.0035(9) 0.0241(9) 0.0052(8)
C4 0.0418(9) 0.0511(10) 0.0480(11) 0.0048(8) 0.0198(8) 0.0046(8)
C5 0.0416(10) 0.0528(11) 0.0484(11) 0.0016(8) 0.0130(9) 0.0019(8)
C6 0.0443(10) 0.0520(11) 0.0567(12) 0.0019(9) 0.0194(9) 0.0042(8)
C7 0.0429(9) 0.0423(10) 0.0543(12) 0.0011(8) 0.0220(9) 0.0033(7)
C8 0.0527(11) 0.0626(12) 0.0515(12) -0.0107(9) 0.0208(10) -0.0038(9)
C9 0.0425(10) 0.0661(12) 0.0618(13) -0.0058(10) 0.0191(10) -0.0036(9)
C10 0.0508(11) 0.0491(10) 0.0568(12) 0.0031(9) 0.0282(10) 0.0072(8)
C11 0.0602(12) 0.0550(11) 0.0514(12) -0.0097(9) 0.0224(10) -0.0001(9)
C12 0.0458(10) 0.0530(11) 0.0599(12) -0.0045(9) 0.0162(9) -0.0046(8)
C13 0.0540(12) 0.0537(12) 0.0880(18) -0.0148(11) 0.0325(12) -0.0040(10)
C14 0.0934(18) 0.089(2) 0.0727(19) -0.0251(16) 0.0085(15) 0.0034(15)
C15 0.108(2) 0.117(3) 0.069(2) -0.0001(19) 0.0178(17) 0.0147(19)
C16 0.0595(13) 0.1073(18) 0.1017(19) 0.0083(15) 0.0502(13) 0.0029(12)
C17 0.0869(15) 0.0643(14) 0.0881(17) 0.0001(12) 0.0276(13) 0.0139(11)
C18 0.0644(13) 0.0827(16) 0.0856(17) -0.0191(13) 0.0234(12) -0.0144(11)
C19 0.1002(17) 0.0851(16) 0.0580(14) -0.0036(12) 0.0328(13) 0.0002(13)

loop_
_atom_type_symbol
_atom_type_description
_atom_type_scat_dispersion_real
_atom_type_scat_dispersion_imag
_atom_type_scat_source
C C 0.0033 0.0016 'International Tables Vol C Tables 4.2.6.8 and 6.1.1.4'
H H 0.0000 0.0000 'International Tables Vol C Tables 4.2.6.8 and 6.1.1.4'
O O 0.0106 0.0060 'International Tables Vol C Tables 4.2.6.8 and 6.1.1.4'
Si Si 0.0817 0.0704 'International Tables Vol C Tables 4.2.6.8 and 6.1.1.4'

loop_
_geom_angle_atom_site_label_1
_geom_angle_atom_site_label_2
_geom_angle_atom_site_label_3
_geom_angle
_geom_angle_site_symmetry_3
C18 Si C19 109.85(11) .
C18 Si C17 110.11(10) .
C19 Si C17 110.96(10) .
C18 Si C4 106.40(8) .
C19 Si C4 112.13(9) .
C17 Si C4 107.26(9) .
C10 O1 C16 117.85(16) .
C2 C1 C1 178.2(3) 3_667
C1 C2 C3 174.4(2) .
C4 C3 C2 121.77(17) .
C4 C3 C13 123.45(16) .
C2 C3 C13 114.62(16) .
C3 C4 C5 118.85(16) .
C3 C4 Si 124.50(13) .
C5 C4 Si 116.32(12) .
C6 C5 C4 175.10(18) .
C5 C6 C7 178.06(18) .
C8 C7 C12 117.41(15) .
C8 C7 C6 120.54(16) .
C12 C7 C6 122.01(15) .
C9 C8 C7 121.71(17) .
C9 C8 H8 119.1 .
C7 C8 H8 119.1 .
C10 C9 C8 119.74(17) .
C10 C9 H9 120.1 .
C8 C9 H9 120.1 .
O1 C10 C9 124.86(16) .
O1 C10 C11 115.79(17) .
C9 C10 C11 119.35(16) .
C12 C11 C10 120.76(17) .
C12 C11 H11 119.6 .
C10 C11 H11 119.6 .
C11 C12 C7 121.02(16) .
C11 C12 H12 119.5 .
C7 C12 H12 119.5 .
C14 C13 C3 113.36(19) .
C14 C13 H13B 111.5(11) .
C3 C13 H13B 108.1(12) .
C14 C13 H13A 111.5(12) .
C3 C13 H13A 106.3(12) .
H13B C13 H13A 105.6(16) .
C15 C14 C13 128.7(3) .
C15 C14 H14 116.0(18) .
C13 C14 H14 115.2(18) .
C14 C15 H15 122.0(16) .
C14 C15 H16 118.8(15) .
H15 C15 H16 119(2) .
O1 C16 H16A 109.5 .
O1 C16 H16B 109.5 .
H16A C16 H16B 109.5 .
O1 C16 H16C 109.5 .
H16A C16 H16C 109.5 .
H16B C16 H16C 109.5 .
Si C17 H17A 109.5 .
Si C17 H17B 109.5 .
H17A C17 H17B 109.5 .
Si C17 H17C 109.5 .
H17A C17 H17C 109.5 .
H17B C17 H17C 109.5 .
Si C18 H18A 109.5 .
Si C18 H18B 109.5 .
H18A C18 H18B 109.5 .
Si C18 H18C 109.5 .
H18A C18 H18C 109.5 .
H18B C18 H18C 109.5 .
Si C19 H19A 109.5 .
Si C19 H19B 109.5 .
H19A C19 H19B 109.5 .
Si C19 H19C 109.5 .
H19A C19 H19C 109.5 .
H19B C19 H19C 109.5 .

loop_
_geom_bond_atom_site_label_1
_geom_bond_atom_site_label_2
_geom_bond_distance
_geom_bond_site_symmetry_2
Si C18 1.8532(18) .
Si C19 1.856(2) .
Si C17 1.857(2) .
Si C4 1.8960(18) .
O1 C10 1.3622(19) .
O1 C16 1.420(2) .
C1 C2 1.196(2) .
C1 C1 1.371(3) 3_667
C2 C3 1.424(2) .
C3 C4 1.358(2) .
C3 C13 1.514(3) .
C4 C5 1.428(2) .
C5 C6 1.195(2) .
C6 C7 1.428(2) .
C7 C8 1.388(2) .
C7 C12 1.396(2) .
C8 C9 1.378(2) .
C8 H8 0.9300 .
C9 C10 1.378(2) .
C9 H9 0.9300 .
C10 C11 1.381(2) .
C11 C12 1.365(2) .
C11 H11 0.9300 .
C12 H12 0.9300 .
C13 C14 1.488(4) .
C13 H13B 1.00(2) .
C13 H13A 0.896(17) .
C14 C15 1.273(4) .
C14 H14 0.98(3) .
C15 H15 1.09(3) .
C15 H16 0.94(2) .
C16 H16A 0.9600 .
C16 H16B 0.9600 .
C16 H16C 0.9600 .
C17 H17A 0.9600 .
C17 H17B 0.9600 .
C17 H17C 0.9600 .
C18 H18A 0.9600 .
C18 H18B 0.9600 .
C18 H18C 0.9600 .
C19 H19A 0.9600 .
C19 H19B 0.9600 .
C19 H19C 0.9600 .

loop_
_geom_torsion_atom_site_label_1
_geom_torsion_atom_site_label_2
_geom_torsion_atom_site_label_3
_geom_torsion_atom_site_label_4
_geom_torsion
_geom_torsion_site_symmetry_1
C1 C1 C2 C3 147(7) 3_667
C1 C2 C3 C4 174.7(19) .
C1 C2 C3 C13 -1(2) .
C2 C3 C4 C5 -178.10(15) .
C13 C3 C4 C5 -2.9(3) .
C2 C3 C4 Si -4.9(3) .
C13 C3 C4 Si 170.21(15) .
C18 Si C4 C3 176.58(16) .
C19 Si C4 C3 56.45(18) .
C17 Si C4 C3 -65.60(17) .
C18 Si C4 C5 -10.10(16) .
C19 Si C4 C5 -130.23(14) .
C17 Si C4 C5 107.72(14) .
C3 C4 C5 C6 162(2) .
Si C4 C5 C6 -12(2) .
C4 C5 C6 C7 -21(7) .
C5 C6 C7 C8 52(6) .
C5 C6 C7 C12 -125(6) .
C12 C7 C8 C9 0.7(3) .
C6 C7 C8 C9 -176.88(16) .
C7 C8 C9 C10 0.3(3) .
C16 O1 C10 C9 -8.5(3) .
C16 O1 C10 C11 171.43(17) .
C8 C9 C10 O1 178.63(15) .
C8 C9 C10 C11 -1.3(3) .
O1 C10 C11 C12 -178.57(15) .
C9 C10 C11 C12 1.4(3) .
C10 C11 C12 C7 -0.4(3) .
C8 C7 C12 C11 -0.6(3) .
C6 C7 C12 C11 176.91(16) .
C4 C3 C13 C14 -94.5(2) .
C2 C3 C13 C14 80.9(2) .
C3 C13 C14 C15 7.6(4) .
